data_1561065
loop_
_publ_author_name
'Dolyniuk, Juli-Anna'
'Lee, Shannon'
'Tran, Nhon'
'Wang, Jian'
'Wang, Lin-Lin'
'Kovnir, Kirill'

_publ_section_title
;
 Eu2P7X and Ba2As7X (X&#x202F;=&#x202F;Br, I): Chiral double-Zintl salts
 containing heptapnictotricyclane clusters
;
_journal_name_full 'Journal of Solid State Chemistry'
_journal_page_first 195
_journal_page_last 202
_journal_paper_doi 10.1016/j.jssc.2018.04.026
_journal_volume 263
_journal_year 2018
_chemical_formula_sum 'As7 Ba1.77 I Sr0.23'
_chemical_formula_weight 914.83
_space_group_crystal_system cubic
_space_group_IT_number 198
_space_group_name_Hall 'P 2ac 2ab 3'
_space_group_name_H-M_alt 'P 21 3'
_atom_sites_solution_hydrogens .
_cell_angle_alpha 90
_cell_angle_beta 90
_cell_angle_gamma 90
_cell_formula_units_Z 4
_cell_length_a 10.5195(7)
_cell_length_b 10.5195(7)
_cell_length_c 10.5195(7)
_cell_measurement_reflns_used 16199
_cell_measurement_temperature 90(2)
_cell_measurement_theta_max 28.22
_cell_measurement_theta_min 2.74
_cell_volume 1164.09(13)
_computing_structure_refinement 'SHELXL-2016/6 (Sheldrick, 2016)'
_diffrn_ambient_temperature 90(2)
_diffrn_measured_fraction_theta_full 1.000
_diffrn_measured_fraction_theta_max 1.000
_diffrn_measurement_device_type 'Bruker APEX II CCD area-detector'
_diffrn_measurement_method 'profile data from \w scans'
_diffrn_radiation_type MoK\a
_diffrn_radiation_wavelength 0.71073
_diffrn_reflns_av_R_equivalents 0.0466
_diffrn_reflns_av_unetI/netI 0.0173
_diffrn_reflns_Laue_measured_fraction_full 1.000
_diffrn_reflns_Laue_measured_fraction_max 1.000
_diffrn_reflns_limit_h_max 14
_diffrn_reflns_limit_h_min -14
_diffrn_reflns_limit_k_max 14
_diffrn_reflns_limit_k_min -14
_diffrn_reflns_limit_l_max 14
_diffrn_reflns_limit_l_min -14
_diffrn_reflns_number 16199
_diffrn_reflns_point_group_measured_fraction_full 1.000
_diffrn_reflns_point_group_measured_fraction_max 1.000
_diffrn_reflns_theta_full 25.242
_diffrn_reflns_theta_max 28.225
_diffrn_reflns_theta_min 2.738
_diffrn_source 'fine-focus sealed tube'
_exptl_absorpt_coefficient_mu 29.334
_exptl_absorpt_correction_T_max 0.61
_exptl_absorpt_correction_T_min 0.40
_exptl_absorpt_correction_type multi-scan
_exptl_absorpt_process_details 'SADABS v2.03 (Bruker, 2003)'
_exptl_crystal_colour black
_exptl_crystal_density_diffrn 5.220
_exptl_crystal_description block
_exptl_crystal_F_000 1568
_exptl_crystal_size_max 0.040
_exptl_crystal_size_mid 0.035
_exptl_crystal_size_min 0.020
_refine_diff_density_max 0.451
_refine_diff_density_min -0.454
_refine_diff_density_rms 0.110
_refine_ls_abs_structure_details
;
 Flack x determined using 392 quotients [(I+)-(I-)]/[(I+)+(I-)]
 (Parsons, Flack and Wagner, Acta Cryst. B69 (2013) 249-259).
;
_refine_ls_abs_structure_Flack 0.048(12)
_refine_ls_extinction_coef 0.00018(4)
_refine_ls_extinction_expression Fc^*^=kFc[1+0.001xFc^2^\l^3^/sin(2\q)]^-1/4^
_refine_ls_extinction_method 'SHELXL-2016/6 (Sheldrick 2016)'
_refine_ls_goodness_of_fit_ref 1.126
_refine_ls_hydrogen_treatment undef
_refine_ls_matrix_type full
_refine_ls_number_parameters 33
_refine_ls_number_reflns 970
_refine_ls_number_restraints 0
_refine_ls_restrained_S_all 1.126
_refine_ls_R_factor_all 0.0140
_refine_ls_R_factor_gt 0.0129
_refine_ls_shift/su_max 0.001
_refine_ls_shift/su_mean 0.000
_refine_ls_structure_factor_coef Fsqd
_refine_ls_weighting_details 'w=1/[\s^2^(Fo^2^)+(0.0078P)^2^+0.5650P] where P=(Fo^2^+2Fc^2^)/3'
_refine_ls_weighting_scheme calc
_refine_ls_wR_factor_gt 0.0244
_refine_ls_wR_factor_ref 0.0246
_reflns_Friedel_coverage 0.738
_reflns_Friedel_fraction_full 1.000
_reflns_Friedel_fraction_max 1.000
_reflns_number_gt 939
_reflns_number_total 970
_reflns_threshold_expression 'I > 2\s(I)'
_cod_data_source_file JSSC-2018-263-195.cif
_cod_data_source_block 2
_cod_original_cell_volume 1164.1(2)
_cod_database_code 1561065
_shelx_space_group_comment
;
The symmetry employed for this shelxl refinement is uniquely defined
by the following loop, which should always be used as a source of
symmetry information in preference to the above space-group names.
They are only intended as comments.
;
_shelx_estimated_absorpt_t_min 0.387
_shelx_estimated_absorpt_t_max 0.592

loop_
_space_group_symop_operation_xyz
'x, y, z'
'-x+1/2, -y, z+1/2'
'-x, y+1/2, -z+1/2'
'x+1/2, -y+1/2, -z'
'z, x, y'
'z+1/2, -x+1/2, -y'
'-z+1/2, -x, y+1/2'
'-z, x+1/2, -y+1/2'
'y, z, x'
'-y, z+1/2, -x+1/2'
'y+1/2, -z+1/2, -x'
'-y+1/2, -z, x+1/2'

loop_
_atom_site_label
_atom_site_type_symbol
_atom_site_fract_x
_atom_site_fract_y
_atom_site_fract_z
_atom_site_U_iso_or_equiv
_atom_site_adp_type
_atom_site_occupancy
_atom_site_site_symmetry_order
_atom_site_calc_flag
_atom_site_refinement_flags_posn
_atom_site_refinement_flags_adp
_atom_site_refinement_flags_occupancy
_atom_site_disorder_assembly
_atom_site_disorder_group
As1 As 0.98285(5) 0.63740(5) 0.55586(5) 0.00660(12) Uani 1 1 d . . . . .
As2 As 0.86381(5) 0.81174(5) 0.47315(5) 0.00796(12) Uani 1 1 d . . . . .
As3 As 0.21748(5) 0.21748(5) 0.21748(5) 0.0072(2) Uani 1 3 d S T P . .
I1 I 0.84763(3) 0.84763(3) 0.84763(3) 0.00955(13) Uani 1 3 d S T P . .
Ba1 Ba 0.39918(3) 0.39918(3) 0.39918(3) 0.00817(12) Uani 1 3 d S T P . .
Ba2 Ba 0.65684(3) 0.65684(3) 0.65684(3) 0.00646(19) Uani 0.774(7) 3 d S T P . .
Sr2 Sr 0.65684(3) 0.65684(3) 0.65684(3) 0.00646(19) Uani 0.226(7) 3 d S T P . .

loop_
_atom_site_aniso_label
_atom_site_aniso_U_11
_atom_site_aniso_U_22
_atom_site_aniso_U_33
_atom_site_aniso_U_23
_atom_site_aniso_U_13
_atom_site_aniso_U_12
As1 0.0069(3) 0.0067(3) 0.0062(2) -0.0005(2) -0.0004(2) -0.0003(2)
As2 0.0093(3) 0.0058(3) 0.0088(3) -0.0010(2) -0.0008(2) 0.0009(2)
As3 0.0072(2) 0.0072(2) 0.0072(2) -0.0011(2) -0.0011(2) -0.0011(2)
I1 0.00955(13) 0.00955(13) 0.00955(13) -0.00142(13) -0.00142(13) -0.00142(13)
Ba1 0.00817(12) 0.00817(12) 0.00817(12) -0.00134(12) -0.00134(12) -0.00134(12)
Ba2 0.00646(19) 0.00646(19) 0.00646(19) 0.00003(13) 0.00003(13) 0.00003(13)
Sr2 0.00646(19) 0.00646(19) 0.00646(19) 0.00003(13) 0.00003(13) 0.00003(13)

loop_
_atom_type_symbol
_atom_type_description
_atom_type_scat_dispersion_real
_atom_type_scat_dispersion_imag
_atom_type_scat_source
As As 0.0499 2.0058 'International Tables Vol C Tables 4.2.6.8 and 6.1.1.4'
Sr Sr -1.5307 3.2498 'International Tables Vol C Tables 4.2.6.8 and 6.1.1.4'
I I -0.4742 1.8119 'International Tables Vol C Tables 4.2.6.8 and 6.1.1.4'
Ba Ba -0.3244 2.2819 'International Tables Vol C Tables 4.2.6.8 and 6.1.1.4'

loop_
_geom_angle_atom_site_label_1
_geom_angle_atom_site_label_2
_geom_angle_atom_site_label_3
_geom_angle
_geom_angle_site_symmetry_1
_geom_angle_site_symmetry_3
As2 As1 As1 104.250(19) . 12_664
As2 As1 As1 104.610(19) . 6_566
As1 As1 As1 60.0 12_664 6_566
As2 As1 Ba2 64.108(18) . .
As1 As1 Ba2 69.91(2) 12_664 .
As1 As1 Ba2 123.97(2) 6_566 .
As2 As1 Ba2 65.115(18) . 4_566
As1 As1 Ba2 123.39(2) 12_664 4_566
As1 As1 Ba2 69.25(2) 6_566 4_566
Ba2 As1 Ba2 129.220(16) . 4_566
As2 As1 Ba1 126.17(2) . 2_665
As1 As1 Ba1 111.654(19) 12_664 2_665
As1 As1 Ba1 127.701(9) 6_566 2_665
Ba2 As1 Ba1 92.069(14) . 2_665
Ba2 As1 Ba1 118.634(16) 4_566 2_665
As1 As2 As3 100.05(3) . 3_655
As1 As2 Ba2 75.864(19) . .
As3 As2 Ba2 92.852(19) 3_655 .
As1 As2 Ba1 119.62(2) . 4_566
As3 As2 Ba1 138.79(3) 3_655 4_566
Ba2 As2 Ba1 106.502(18) . 4_566
As1 As2 Ba2 75.20(2) . 4_566
As3 As2 Ba2 91.564(18) 3_655 4_566
Ba2 As2 Ba2 151.061(19) . 4_566
Ba1 As2 Ba2 88.406(16) 4_566 4_566
As2 As3 As2 101.28(3) 3_645 11_456
As2 As3 As2 101.28(3) 3_645 7_564
As2 As3 As2 101.28(3) 11_456 7_564
As2 As3 Ba1 116.78(2) 3_645 .
As2 As3 Ba1 116.78(2) 11_456 .
As2 As3 Ba1 116.78(2) 7_564 .
Ba2 I1 Ba1 95.372(9) . 4_566
Ba2 I1 Ba1 95.372(9) . 2_665
Ba1 I1 Ba1 119.134(3) 4_566 2_665
Ba2 I1 Ba1 95.372(9) . 3_656
Ba1 I1 Ba1 119.134(3) 4_566 3_656
Ba1 I1 Ba1 119.134(3) 2_665 3_656
As3 Ba1 As2 133.825(12) . 4_466
As3 Ba1 As2 133.825(12) . 12_664
As2 Ba1 As2 77.335(19) 4_466 12_664
As3 Ba1 As2 133.825(12) . 8_646
As2 Ba1 As2 77.335(18) 4_466 8_646
As2 Ba1 As2 77.335(18) 12_664 8_646
As3 Ba1 I1 85.816(9) . 4_466
As2 Ba1 I1 67.486(12) 4_466 4_466
As2 Ba1 I1 76.695(11) 12_664 4_466
As2 Ba1 I1 139.874(18) 8_646 4_466
As3 Ba1 I1 85.816(9) . 3_646
As2 Ba1 I1 76.695(11) 4_466 3_646
As2 Ba1 I1 139.874(18) 12_664 3_646
As2 Ba1 I1 67.486(12) 8_646 3_646
I1 Ba1 I1 119.473(2) 4_466 3_646
As3 Ba1 I1 85.816(9) . 2_664
As2 Ba1 I1 139.874(18) 4_466 2_664
As2 Ba1 I1 67.486(12) 12_664 2_664
As2 Ba1 I1 76.695(11) 8_646 2_664
I1 Ba1 I1 119.473(2) 4_466 2_664
I1 Ba1 I1 119.473(2) 3_646 2_664
As3 Ba1 As1 65.515(11) . 6_466
As2 Ba1 As1 69.002(13) 4_466 6_466
As2 Ba1 As1 135.598(13) 12_664 6_466
As2 Ba1 As1 120.323(13) 8_646 6_466
I1 Ba1 As1 64.271(10) 4_466 6_466
I1 Ba1 As1 57.843(12) 3_646 6_466
I1 Ba1 As1 151.120(18) 2_664 6_466
As3 Ba1 As1 65.515(11) . 10_646
As2 Ba1 As1 135.598(13) 4_466 10_646
As2 Ba1 As1 120.323(13) 12_664 10_646
As2 Ba1 As1 69.002(13) 8_646 10_646
I1 Ba1 As1 151.120(18) 4_466 10_646
I1 Ba1 As1 64.271(10) 3_646 10_646
I1 Ba1 As1 57.843(12) 2_664 10_646
As1 Ba1 As1 104.025(13) 6_466 10_646
As3 Ba1 As1 65.515(11) . 2_664
As2 Ba1 As1 120.323(13) 4_466 2_664
As2 Ba1 As1 69.002(13) 12_664 2_664
As2 Ba1 As1 135.598(13) 8_646 2_664
I1 Ba1 As1 57.843(12) 4_466 2_664
I1 Ba1 As1 151.120(18) 3_646 2_664
I1 Ba1 As1 64.271(10) 2_664 2_664
As1 Ba1 As1 104.025(13) 6_466 2_664
As1 Ba1 As1 104.025(13) 10_646 2_664
As3 Ba1 Ba2 180.00(2) . .
As2 Ba1 Ba2 46.175(12) 4_466 .
As2 Ba1 Ba2 46.175(12) 12_664 .
As2 Ba1 Ba2 46.175(12) 8_646 .
I1 Ba1 Ba2 94.184(9) 4_466 .
I1 Ba1 Ba2 94.184(9) 3_646 .
I1 Ba1 Ba2 94.184(9) 2_664 .
As1 Ba1 Ba2 114.485(11) 6_466 .
As1 Ba1 Ba2 114.485(11) 10_646 .
As1 Ba1 Ba2 114.485(11) 2_664 .
As2 Ba2 As2 110.009(13) . 9
As2 Ba2 As2 110.009(13) . 5
As2 Ba2 As2 110.009(13) 9 5
As2 Ba2 As2 66.828(18) . 12_664
As2 Ba2 As2 108.199(7) 9 12_664
As2 Ba2 As2 139.838(15) 5 12_664
As2 Ba2 As2 108.199(7) . 4_466
As2 Ba2 As2 139.838(15) 9 4_466
As2 Ba2 As2 66.828(18) 5 4_466
As2 Ba2 As2 76.170(17) 12_664 4_466
As2 Ba2 As2 139.838(15) . 8_646
As2 Ba2 As2 66.828(18) 9 8_646
As2 Ba2 As2 108.199(7) 5 8_646
As2 Ba2 As2 76.170(17) 12_664 8_646
As2 Ba2 As2 76.170(17) 4_466 8_646
As2 Ba2 I1 71.073(13) . .
As2 Ba2 I1 71.072(14) 9 .
As2 Ba2 I1 71.072(14) 5 .
As2 Ba2 I1 134.581(11) 12_664 .
As2 Ba2 I1 134.581(11) 4_466 .
As2 Ba2 I1 134.581(11) 8_646 .
As2 Ba2 As1 40.028(14) . .
As2 Ba2 As1 72.185(13) 9 .
As2 Ba2 As1 137.21(2) 5 .
As2 Ba2 As1 67.374(12) 12_664 .
As2 Ba2 As1 138.931(14) 4_466 .
As2 Ba2 As1 111.221(14) 8_646 .
I1 Ba2 As1 69.683(12) . .
As2 Ba2 As1 137.21(2) . 9
As2 Ba2 As1 40.028(14) 9 9
As2 Ba2 As1 72.184(13) 5 9
As2 Ba2 As1 138.931(14) 12_664 9
As2 Ba2 As1 111.220(14) 4_466 9
As2 Ba2 As1 67.374(12) 8_646 9
I1 Ba2 As1 69.683(12) . 9
As1 Ba2 As1 108.613(12) . 9
As2 Ba2 As1 72.184(13) . 5
As2 Ba2 As1 137.21(2) 9 5
As2 Ba2 As1 40.028(14) 5 5
As2 Ba2 As1 111.220(14) 12_664 5
As2 Ba2 As1 67.374(12) 4_466 5
As2 Ba2 As1 138.931(14) 8_646 5
I1 Ba2 As1 69.683(12) . 5
As1 Ba2 As1 108.612(12) . 5
As1 Ba2 As1 108.612(12) 9 5
As2 Ba2 As1 71.286(13) . 4_466
As2 Ba2 As1 177.545(16) 9 4_466
As2 Ba2 As1 67.535(12) 5 4_466
As2 Ba2 As1 74.197(14) 12_664 4_466
As2 Ba2 As1 39.682(13) 4_466 4_466
As2 Ba2 As1 113.650(18) 8_646 4_466
I1 Ba2 As1 107.716(12) . 4_466
As1 Ba2 As1 109.537(7) . 4_466
As1 Ba2 As1 137.656(10) 9 4_466
As1 Ba2 As1 40.838(16) 5 4_466
As2 Ba2 As1 67.535(12) . 12_664
As2 Ba2 As1 71.286(13) 9 12_664
As2 Ba2 As1 177.545(16) 5 12_664
As2 Ba2 As1 39.682(13) 12_664 12_664
As2 Ba2 As1 113.650(18) 4_466 12_664
As2 Ba2 As1 74.197(14) 8_646 12_664
I1 Ba2 As1 107.716(12) . 12_664
As1 Ba2 As1 40.839(16) . 12_664
As1 Ba2 As1 109.537(7) 9 12_664
As1 Ba2 As1 137.656(10) 5 12_664
As1 Ba2 As1 111.168(11) 4_466 12_664

loop_
_geom_bond_atom_site_label_1
_geom_bond_atom_site_label_2
_geom_bond_distance
_geom_bond_site_symmetry_2
As1 As2 2.3850(8) .
As1 As1 2.5146(9) 12_664
As1 As1 2.5146(9) 6_566
As1 Ba2 3.5960(6) .
As1 Ba2 3.6113(6) 4_566
As1 Ba1 3.8381(6) 2_665
As2 As3 2.3949(7) 3_655
As2 Ba2 3.3360(6) .
As2 Ba1 3.3452(7) 4_566
As2 Ba2 3.3884(7) 4_566
As3 Ba1 3.3106(11) .
I1 Ba2 3.4761(8) .
I1 Ba1 3.7588(3) 4_566
I1 Ba1 3.7588(3) 2_665
I1 Ba1 3.7588(3) 3_656
Ba1 Ba2 4.6948(8) .
